data_9011327
loop_
_publ_author_name
'Michiue, Y.'

_publ_section_title
;
 Probability density analyses of guest ions in hollandite AxMgx/2Ti8-x/2O16
 (A = K, Rb)
 Sample: 1
;
_journal_issue 4
_journal_name_full 'Acta Crystallographica, Section B'
_journal_page_first 577
_journal_page_last 583
_journal_paper_doi 10.1107/S0108768107023531
_journal_volume 63
_journal_year 2007
_chemical_compound_source Synthetic
_chemical_formula_sum 'K0.778 Mg0.388 O8 Ti3.612'
_chemical_name_mineral Hollandite
_space_group_IT_number 87
_symmetry_space_group_name_Hall '-I 4'
_symmetry_space_group_name_H-M 'I 4/m'
_cell_angle_alpha 90
_cell_angle_beta 90
_cell_angle_gamma 90
_cell_length_a 10.1541
_cell_length_b 10.1541
_cell_length_c 2.9735
_cell_formula_units_Z 2
_cell_volume 306.585
_database_code_amcsd 0009955
_exptl_crystal_density_diffrn 3.691
_cod_original_formula_sum 'K.778 Ti3.612 Mg.388 O8'
_cod_database_code 9011327
_amcsd_formula_title KxMgx/2Ti8-x/2O16

loop_
_space_group_symop_operation_xyz
x,y,z
1/2+x,1/2+y,1/2+z
y,-x,-z
1/2+y,1/2-x,1/2-z
-y,x,z
1/2-y,1/2+x,1/2+z
x,y,-z
1/2+x,1/2+y,1/2-z
-x,-y,z
1/2-x,1/2-y,1/2+z
-y,x,-z
1/2-y,1/2+x,1/2-z
y,-x,z
1/2+y,1/2-x,1/2+z
-x,-y,-z
1/2-x,1/2-y,1/2-z

loop_
_atom_site_aniso_label
_atom_site_aniso_U_11
_atom_site_aniso_U_22
_atom_site_aniso_U_33
_atom_site_aniso_U_12
_atom_site_aniso_U_13
_atom_site_aniso_U_23
K1 0.04100 0.04100 0.03500 0.00000 0.00000 0.00000
K2 0.01720 0.01720 0.11600 0.00000 0.00000 0.00000
Ti 0.00798 0.00865 0.00642 0.00100 0.00000 0.00000
Mg 0.00798 0.00865 0.00642 0.00100 0.00000 0.00000
O1 0.00674 0.00677 0.00708 -0.00009 0.00000 0.00000
O2 0.00576 0.01080 0.00824 0.00024 0.00000 0.00000

loop_
_atom_site_label
_atom_site_fract_x
_atom_site_fract_y
_atom_site_fract_z
_atom_site_occupancy
_atom_site_U_iso_or_equiv
K1 0.00000 0.00000 0.50000 0.19000 0.03900
K2 0.00000 0.00000 0.30500 0.29400 0.05000
Ti 0.35089 0.16762 0.00000 0.90290 0.00768
Mg 0.35089 0.16762 0.00000 0.09700 0.00768
O1 0.15533 0.20505 0.00000 1.00000 0.00686
O2 0.54050 0.16559 0.00000 1.00000 0.00827

loop_
_cod_related_entry_id
_cod_related_entry_database
_cod_related_entry_code
1 AMCSD 0009955

_cod_duplicate_entry 2102863
